data_7248837
loop_
_publ_author_name
'Atoini, Youssef'
'Harrowfield, Jack'
'Thu\'ery, Pierre'

_publ_section_title
;
 4-(Ammoniomethyl)benzoate, a protic zwitterionic bifunctional linker in
 uranyl ion carboxylate complexes
;
_journal_issue 27
_journal_name_full CrystEngComm
_journal_page_first 3714
_journal_page_last 3725
_journal_paper_doi 10.1039/D4CE00381K
_journal_volume 26
_journal_year 2024
_chemical_formula_sum 'C20 H20 N2 O8 U'
_chemical_formula_weight 654.41
_space_group_crystal_system monoclinic
_space_group_IT_number 14
_space_group_name_Hall '-P 2ybc'
_space_group_name_H-M_alt 'P 1 21/c 1'
_atom_sites_solution_hydrogens mixed
_audit_update_record
;
2024-04-12 deposited with the CCDC.	2024-06-03 downloaded from the CCDC.
;
_cell_angle_alpha 90
_cell_angle_beta 93.933(3)
_cell_angle_gamma 90
_cell_formula_units_Z 4
_cell_length_a 11.5459(8)
_cell_length_b 7.6285(5)
_cell_length_c 23.9919(18)
_cell_measurement_reflns_used 9793
_cell_measurement_temperature 100(2)
_cell_measurement_theta_max 30.6483
_cell_measurement_theta_min 2.3678
_cell_volume 2108.2(3)
_computing_cell_refinement 'SAINT V8.40B (Bruker AXS LLC, 2019)'
_computing_data_collection 'Bruker Instrument Service v8.5.0.27 Release'
_computing_data_reduction 'SAINT V8.40B (Bruker AXS LLC, 2019)'
_computing_molecular_graphics 'shelXle (C.B. Huebschle, rev 1380)'
_computing_structure_refinement 'SHELXL-2019/1 (Sheldrick, 2019)'
_computing_structure_solution 'XT, VERSION 2018/2'
_diffrn_ambient_temperature 100(2)
_diffrn_detector_area_resol_mean 7.41
_diffrn_detector_type 'Bruker PHOTON III area detector'
_diffrn_measured_fraction_theta_full 0.998
_diffrn_measured_fraction_theta_max 0.998
_diffrn_measurement_device 'Kappa diffractometer'
_diffrn_measurement_device_type 'Bruker D8 Quest'
_diffrn_measurement_method '\f and \w scans'
_diffrn_radiation_monochromator 'multilayer mirror optics'
_diffrn_radiation_type MoK\a
_diffrn_radiation_wavelength 0.71073
_diffrn_reflns_av_R_equivalents 0.0425
_diffrn_reflns_av_unetI/netI 0.0198
_diffrn_reflns_limit_h_max 14
_diffrn_reflns_limit_h_min -14
_diffrn_reflns_limit_k_max 8
_diffrn_reflns_limit_k_min -9
_diffrn_reflns_limit_l_max 29
_diffrn_reflns_limit_l_min -29
_diffrn_reflns_number 51067
_diffrn_reflns_theta_full 25.68
_diffrn_reflns_theta_max 25.68
_diffrn_reflns_theta_min 2.37
_diffrn_source 'microfocus sealed X-ray tube'
_diffrn_source_current 1.4
_diffrn_source_type 'Incoatec I\ms 70 W'
_diffrn_source_voltage 50
_exptl_absorpt_coefficient_mu 7.749
_exptl_absorpt_correction_T_max 0.75
_exptl_absorpt_correction_T_min 0.51
_exptl_absorpt_correction_type multi-scan
_exptl_absorpt_process_details
;
Krause, L., Herbst-Irmer, R., Sheldrick, G. M., Stalke, D. (2015).
"Comparison of silver and molybdenum microfocus X-ray sources for
single-crystal structure determination"
J. Appl. Cryst. 48, 3-10.
doi:10.1107/S1600576714022985
;
_exptl_crystal_colour 'translucent light yellow'
_exptl_crystal_density_diffrn 2.062
_exptl_crystal_density_method 'not measured'
_exptl_crystal_description block
_exptl_crystal_F_000 1240
_exptl_crystal_size_max 0.106
_exptl_crystal_size_mid 0.094
_exptl_crystal_size_min 0.076
_refine_diff_density_max 1.529
_refine_diff_density_min -2.782
_refine_ls_extinction_method none
_refine_ls_goodness_of_fit_ref 1.443
_refine_ls_hydrogen_treatment mixed
_refine_ls_matrix_type full
_refine_ls_number_parameters 290
_refine_ls_number_reflns 3988
_refine_ls_number_restraints 6
_refine_ls_restrained_S_all 1.442
_refine_ls_R_factor_all 0.0448
_refine_ls_R_factor_gt 0.0436
_refine_ls_shift/su_max 0.001
_refine_ls_shift/su_mean 0.000
_refine_ls_structure_factor_coef Fsqd
_refine_ls_weighting_details 'w=1/[\s^2^(Fo^2^)+20.6329P] where P=(Fo^2^+2Fc^2^)/3'
_refine_ls_weighting_scheme calc
_refine_ls_wR_factor_gt 0.0949
_refine_ls_wR_factor_ref 0.0953
_reflns_number_gt 3847
_reflns_number_total 3988
_reflns_threshold_expression 'I > 2\s(I)'
_cod_data_source_file d4ce00381k1.cif
_cod_data_source_block 2
_cod_depositor_comments
;
The following automatic conversions were performed:

data item '_exptl_absorpt_correction_type' value 'Multi-Scan' was
changed to 'multi-scan' in accordance with the
/home/data/users/saulius/crontab/automatic-downloads/rss-feeds/RSC/lib/dictionaries/cif_core.dic
dictionary named 'cif_core.dic' version 2.4.2 last updated on
2011-04-26.

Automatic conversion script
Id: cif_fix_values 8170 2020-07-09 18:12:32Z antanas 

 Adding full bibliography for 7248834--7248840.cif.
;
_cod_database_code 7248837

loop_
_space_group_symop_operation_xyz
'x, y, z'
'-x, y+1/2, -z+1/2'
'-x, -y, -z'
'x, -y-1/2, z-1/2'

loop_
_atom_site_type_symbol
_atom_site_label
_atom_site_fract_x
_atom_site_fract_y
_atom_site_fract_z
_atom_site_U_iso_or_equiv
_atom_site_adp_type
_atom_site_calc_flag
_atom_site_refinement_flags_adp
_atom_site_refinement_flags_occupancy
_atom_site_refinement_flags_posn
_atom_site_occupancy
_atom_site_disorder_assembly
_atom_site_disorder_group
U U1 0.21716(3) 0.78991(4) 0.46772(2) 0.02990(11) Uani d . . . 1 . .
O O1 0.3520(5) 0.8947(7) 0.4594(2) 0.0306(12) Uani d . . . 1 . .
O O2 0.0834(5) 0.6798(8) 0.4764(2) 0.0345(13) Uani d . . . 1 . .
O O3 0.3060(5) 0.4984(8) 0.4595(2) 0.0362(14) Uani d . . . 1 . .
O O4 0.3050(5) 0.6119(8) 0.5432(2) 0.0372(14) Uani d . . . 1 . .
O O5 0.2108(5) -0.0682(8) 0.5592(2) 0.0339(13) Uani d . . . 1 . .
O O6 0.1413(5) 0.0846(8) 0.4878(2) 0.0318(13) Uani d . . . 1 . .
O O7 0.1203(5) 0.9320(8) 0.3834(2) 0.0363(14) Uani d . . . 1 . .
O O8 0.2140(5) 0.6853(8) 0.3691(2) 0.0378(14) Uani d . . . 1 . .
N N1 -0.1046(7) 0.8087(11) 0.1027(3) 0.046(2) Uani d . . D 1 . .
H H1A -0.124(7) 0.796(9) 0.0655(8) 0.055000 Uiso d U . D 1 . .
H H1B -0.118(7) 0.705(5) 0.120(3) 0.055000 Uiso d U . D 1 . .
H H1C -0.151(6) 0.892(7) 0.116(3) 0.055000 Uiso d U . D 1 . .
N N2 0.6850(9) 0.8052(18) 0.6503(4) 0.076(3) Uani d . . . 1 . .
C C1 0.3777(7) 0.3047(12) 0.5982(4) 0.0347(19) Uani d . . . 1 . .
C C2 0.2699(7) 0.2593(11) 0.6177(3) 0.0335(19) Uani d . . . 1 . .
C C3 0.2592(9) 0.2445(15) 0.6741(4) 0.050(3) Uani d . . . 1 . .
H H3 0.186299 0.214584 0.687533 0.060000 Uiso calc U . R 1 . .
C C4 0.3527(11) 0.272(2) 0.7110(5) 0.079(4) Uani d . . . 1 . .
H H4 0.344670 0.260060 0.749986 0.094000 Uiso calc U . R 1 . .
C C5 0.4581(10) 0.318(2) 0.6922(5) 0.075(4) Uani d . . . 1 . .
H H5 0.522482 0.339044 0.718167 0.090000 Uiso calc U . R 1 . .
C C6 0.4708(8) 0.3336(16) 0.6361(4) 0.054(3) Uani d . . . 1 . .
H H6 0.544119 0.364328 0.623266 0.065000 Uiso calc U . R 1 . .
C C7 0.3912(7) 0.3282(11) 0.5361(4) 0.0313(18) Uani d . . . 1 . .
H H7A 0.474954 0.335962 0.529891 0.038000 Uiso calc U . R 1 . .
H H7B 0.359951 0.223092 0.516064 0.038000 Uiso calc U . R 1 . .
C C8 0.3313(7) 0.4874(11) 0.5113(4) 0.0315(18) Uani d . . . 1 . .
C C9 0.1644(6) 0.2348(11) 0.5769(3) 0.0287(17) Uani d . . . 1 . .
H H9A 0.094453 0.223777 0.598339 0.034000 Uiso calc U . R 1 . .
H H9B 0.154757 0.340579 0.553167 0.034000 Uiso calc U . R 1 . .
C C10 0.1726(6) 0.0755(11) 0.5397(3) 0.0281(17) Uani d . . . 1 . .
C C11 0.1579(8) 0.8189(11) 0.3502(3) 0.0337(19) Uani d . . . 1 . .
C C12 0.1288(7) 0.8363(11) 0.2886(3) 0.0305(18) Uani d . . . 1 . .
C C13 0.0284(8) 0.9232(11) 0.2695(4) 0.0356(19) Uani d . . . 1 . .
H H13 -0.016945 0.982262 0.295173 0.043000 Uiso calc U . R 1 . .
C C14 -0.0058(8) 0.9242(12) 0.2134(4) 0.040(2) Uani d . . . 1 . .
H H14 -0.076369 0.980381 0.201073 0.048000 Uiso calc U . R 1 . .
C C15 0.0605(8) 0.8452(12) 0.1748(4) 0.037(2) Uani d . . . 1 . .
C C16 0.1645(7) 0.7614(12) 0.1934(4) 0.037(2) Uani d . . . 1 . .
H H16 0.212562 0.710004 0.167313 0.045000 Uiso calc U . R 1 . .
C C17 0.1965(7) 0.7542(11) 0.2504(4) 0.0337(19) Uani d . . . 1 . .
H H17 0.264879 0.692993 0.263228 0.040000 Uiso calc U . R 1 . .
C C18 0.0222(8) 0.8400(16) 0.1135(4) 0.052(3) Uani d . . . 1 . .
H H18A 0.042447 0.952723 0.096175 0.063000 Uiso calc U . R 1 . .
H H18B 0.065202 0.745958 0.095393 0.063000 Uiso calc U . R 1 . .
C C19 0.5897(10) 0.8295(16) 0.6352(4) 0.055(3) Uani d . . . 1 . .
C C20 0.4707(10) 0.8584(18) 0.6181(6) 0.069(3) Uani d . . . 1 . .
H H20A 0.427481 0.748502 0.620738 0.104000 Uiso calc U . R 1 . .
H H20B 0.464200 0.900017 0.579317 0.104000 Uiso calc U . R 1 . .
H H20C 0.438408 0.946716 0.642305 0.104000 Uiso calc U . R 1 . .

loop_
_atom_site_aniso_label
_atom_site_aniso_U_11
_atom_site_aniso_U_22
_atom_site_aniso_U_33
_atom_site_aniso_U_12
_atom_site_aniso_U_13
_atom_site_aniso_U_23
U1 0.02436(16) 0.03440(18) 0.03056(17) 0.00240(14) -0.00086(10) -0.00265(14)
O1 0.027(3) 0.024(3) 0.040(3) 0.002(2) 0.001(2) 0.002(2)
O2 0.027(3) 0.030(3) 0.046(3) -0.002(2) -0.001(2) -0.003(3)
O3 0.034(3) 0.035(3) 0.039(3) 0.001(3) -0.002(3) -0.003(3)
O4 0.043(3) 0.032(3) 0.036(3) 0.002(3) -0.002(3) 0.000(3)
O5 0.036(3) 0.029(3) 0.037(3) 0.001(3) 0.001(2) 0.001(3)
O6 0.028(3) 0.033(3) 0.033(3) 0.005(2) -0.002(2) -0.003(2)
O7 0.035(3) 0.038(4) 0.035(3) 0.010(3) -0.003(2) -0.008(3)
O8 0.045(3) 0.031(3) 0.037(3) 0.011(3) -0.001(3) -0.003(3)
N1 0.061(5) 0.044(5) 0.033(4) -0.019(4) -0.004(4) 0.000(4)
N2 0.054(6) 0.122(10) 0.053(6) 0.005(6) 0.006(5) 0.002(6)
C1 0.024(4) 0.036(5) 0.043(5) 0.004(4) -0.001(3) -0.004(4)
C2 0.033(4) 0.034(5) 0.033(4) 0.002(4) 0.001(3) -0.002(4)
C3 0.048(5) 0.061(7) 0.040(5) 0.005(5) 0.004(4) -0.003(5)
C4 0.066(8) 0.135(13) 0.034(5) 0.011(8) -0.003(5) -0.007(7)
C5 0.052(7) 0.121(12) 0.048(6) 0.012(7) -0.021(5) -0.020(7)
C6 0.032(5) 0.074(8) 0.055(6) -0.001(5) -0.006(4) -0.008(6)
C7 0.024(4) 0.026(4) 0.044(5) 0.001(3) 0.006(3) 0.002(4)
C8 0.024(4) 0.028(4) 0.042(5) -0.004(3) 0.002(3) 0.001(4)
C9 0.025(4) 0.024(4) 0.037(4) 0.001(3) 0.004(3) -0.004(3)
C10 0.018(3) 0.033(5) 0.034(4) 0.001(3) 0.005(3) 0.002(4)
C11 0.044(5) 0.027(5) 0.029(4) 0.004(4) 0.001(3) -0.004(3)
C12 0.032(4) 0.027(4) 0.032(4) -0.001(3) 0.002(3) -0.001(3)
C13 0.043(5) 0.026(4) 0.039(5) 0.006(4) 0.006(4) -0.007(4)
C14 0.042(5) 0.038(5) 0.040(5) 0.012(4) -0.004(4) 0.001(4)
C15 0.039(5) 0.036(5) 0.036(5) -0.001(4) 0.006(4) 0.006(4)
C16 0.034(4) 0.042(6) 0.036(4) -0.004(4) 0.007(4) -0.002(4)
C17 0.027(4) 0.031(5) 0.043(5) 0.002(3) 0.004(3) -0.001(4)
C18 0.047(6) 0.078(8) 0.033(5) 0.016(5) 0.009(4) 0.010(5)
C19 0.050(6) 0.066(8) 0.049(6) 0.006(5) 0.007(5) 0.006(5)
C20 0.053(7) 0.070(8) 0.081(8) -0.011(6) -0.020(6) -0.007(7)

loop_
_atom_type_symbol
_atom_type_description
_atom_type_scat_dispersion_real
_atom_type_scat_dispersion_imag
_atom_type_scat_source
C C 0.0033 0.0016 'International Tables Vol C Tables 4.2.6.8 and 6.1.1.4'
H H 0.0000 0.0000 'International Tables Vol C Tables 4.2.6.8 and 6.1.1.4'
N N 0.0061 0.0033 'International Tables Vol C Tables 4.2.6.8 and 6.1.1.4'
O O 0.0106 0.0060 'International Tables Vol C Tables 4.2.6.8 and 6.1.1.4'
U U -9.6767 9.6646 'International Tables Vol C Tables 4.2.6.8 and 6.1.1.4'

loop_
_geom_angle_atom_site_label_1
_geom_angle_atom_site_label_2
_geom_angle_atom_site_label_3
_geom_angle_site_symmetry_1
_geom_angle_site_symmetry_3
_geom_angle
_geom_angle_publ_flag
O1 U1 O2 . . 178.6(3) ?
O1 U1 O4 . . 90.6(2) ?
O2 U1 O4 . . 88.3(2) ?
O1 U1 O5 . 1_565 89.0(2) ?
O2 U1 O5 . 1_565 91.4(2) ?
O4 U1 O5 . 1_565 67.4(2) ?
O1 U1 O3 . . 91.4(2) ?
O2 U1 O3 . . 87.3(2) ?
O4 U1 O3 . . 53.1(2) ?
O5 U1 O3 1_565 . 120.53(19) ?
O1 U1 O6 . 1_565 86.4(2) ?
O2 U1 O6 . 1_565 94.8(2) ?
O4 U1 O6 . 1_565 119.89(19) ?
O5 U1 O6 1_565 1_565 52.51(18) ?
O3 U1 O6 . 1_565 172.70(18) ?
O1 U1 O7 . . 93.5(2) ?
O2 U1 O7 . . 87.4(2) ?
O4 U1 O7 . . 171.8(2) ?
O5 U1 O7 1_565 . 119.70(19) ?
O3 U1 O7 . . 119.61(19) ?
O6 U1 O7 1_565 . 67.52(18) ?
O1 U1 O8 . . 89.7(2) ?
O2 U1 O8 . . 90.2(2) ?
O4 U1 O8 . . 120.42(19) ?
O5 U1 O8 1_565 . 172.05(19) ?
O3 U1 O8 . . 67.33(19) ?
O6 U1 O8 1_565 . 119.58(18) ?
O7 U1 O8 . . 52.59(19) ?
C8 O3 U1 . . 93.0(5) ?
C8 O4 U1 . . 94.3(5) ?
C10 O5 U1 . 1_545 94.8(5) ?
C10 O6 U1 . 1_545 93.5(5) ?
C11 O7 U1 . . 93.4(5) ?
C11 O8 U1 . . 93.2(5) ?
C18 N1 H1A . . 111.(5) ?
C18 N1 H1B . . 105.(5) ?
H1A N1 H1B . . 108.5(17) ?
C18 N1 H1C . . 115.(5) ?
H1A N1 H1C . . 108.7(17) ?
H1B N1 H1C . . 108.5(17) ?
C6 C1 C2 . . 119.3(9) ?
C6 C1 C7 . . 120.1(8) ?
C2 C1 C7 . . 120.7(7) ?
C3 C2 C1 . . 119.4(8) ?
C3 C2 C9 . . 120.1(8) ?
C1 C2 C9 . . 120.4(7) ?
C4 C3 C2 . . 120.5(10) ?
C4 C3 H3 . . 119.800000 ?
C2 C3 H3 . . 119.800000 ?
C3 C4 C5 . . 120.3(10) ?
C3 C4 H4 . . 119.800000 ?
C5 C4 H4 . . 119.800000 ?
C6 C5 C4 . . 120.2(10) ?
C6 C5 H5 . . 119.900000 ?
C4 C5 H5 . . 119.900000 ?
C5 C6 C1 . . 120.3(10) ?
C5 C6 H6 . . 119.800000 ?
C1 C6 H6 . . 119.800000 ?
C8 C7 C1 . . 114.1(7) ?
C8 C7 H7A . . 108.700000 ?
C1 C7 H7A . . 108.700000 ?
C8 C7 H7B . . 108.700000 ?
C1 C7 H7B . . 108.700000 ?
H7A C7 H7B . . 107.600000 ?
O3 C8 O4 . . 119.7(8) ?
O3 C8 C7 . . 121.0(8) ?
O4 C8 C7 . . 119.4(7) ?
C10 C9 C2 . . 113.5(6) ?
C10 C9 H9A . . 108.900000 ?
C2 C9 H9A . . 108.900000 ?
C10 C9 H9B . . 108.900000 ?
C2 C9 H9B . . 108.900000 ?
H9A C9 H9B . . 107.700000 ?
O5 C10 O6 . . 118.6(7) ?
O5 C10 C9 . . 120.9(7) ?
O6 C10 C9 . . 120.5(7) ?
O7 C11 O8 . . 120.4(7) ?
O7 C11 C12 . . 119.7(7) ?
O8 C11 C12 . . 119.8(7) ?
C13 C12 C17 . . 119.4(8) ?
C13 C12 C11 . . 119.6(7) ?
C17 C12 C11 . . 120.7(7) ?
C14 C13 C12 . . 120.3(8) ?
C14 C13 H13 . . 119.900000 ?
C12 C13 H13 . . 119.900000 ?
C13 C14 C15 . . 121.2(8) ?
C13 C14 H14 . . 119.400000 ?
C15 C14 H14 . . 119.400000 ?
C14 C15 C16 . . 119.1(8) ?
C14 C15 C18 . . 121.8(8) ?
C16 C15 C18 . . 119.0(8) ?
C17 C16 C15 . . 119.6(8) ?
C17 C16 H16 . . 120.200000 ?
C15 C16 H16 . . 120.200000 ?
C16 C17 C12 . . 120.3(8) ?
C16 C17 H17 . . 119.900000 ?
C12 C17 H17 . . 119.900000 ?
N1 C18 C15 . . 113.2(8) ?
N1 C18 H18A . . 108.900000 ?
C15 C18 H18A . . 108.900000 ?
N1 C18 H18B . . 108.900000 ?
C15 C18 H18B . . 108.900000 ?
H18A C18 H18B . . 107.800000 ?
N2 C19 C20 . . 178.3(12) ?
C19 C20 H20A . . 109.500000 ?
C19 C20 H20B . . 109.500000 ?
H20A C20 H20B . . 109.500000 ?
C19 C20 H20C . . 109.500000 ?
H20A C20 H20C . . 109.500000 ?
H20B C20 H20C . . 109.500000 ?

loop_
_geom_bond_atom_site_label_1
_geom_bond_atom_site_label_2
_geom_bond_site_symmetry_2
_geom_bond_distance
_geom_bond_publ_flag
U1 O1 . 1.773(5) ?
U1 O2 . 1.783(6) ?
U1 O4 . 2.428(6) ?
U1 O5 1_565 2.453(6) ?
U1 O3 . 2.462(6) ?
U1 O6 1_565 2.473(6) ?
U1 O7 . 2.492(6) ?
U1 O8 . 2.495(6) ?
O3 C8 . 1.260(10) ?
O4 C8 . 1.269(10) ?
O5 C10 . 1.260(10) ?
O6 C10 . 1.274(9) ?
O7 C11 . 1.271(10) ?
O8 C11 . 1.274(10) ?
N1 C18 . 1.488(12) ?
N1 H1A . 0.911(10) ?
N1 H1B . 0.912(10) ?
N1 H1C . 0.911(10) ?
N2 C19 . 1.150(13) ?
C1 C6 . 1.378(12) ?
C1 C2 . 1.402(12) ?
C1 C7 . 1.519(12) ?
C2 C3 . 1.373(12) ?
C2 C9 . 1.520(11) ?
C3 C4 . 1.365(15) ?
C3 H3 . 0.950000 ?
C4 C5 . 1.372(18) ?
C4 H4 . 0.950000 ?
C5 C6 . 1.369(16) ?
C5 H5 . 0.950000 ?
C6 H6 . 0.950000 ?
C7 C8 . 1.499(11) ?
C7 H7A . 0.990000 ?
C7 H7B . 0.990000 ?
C9 C10 . 1.514(11) ?
C9 H9A . 0.990000 ?
C9 H9B . 0.990000 ?
C11 C12 . 1.499(11) ?
C12 C13 . 1.386(12) ?
C12 C17 . 1.394(11) ?
C13 C14 . 1.375(12) ?
C13 H13 . 0.950000 ?
C14 C15 . 1.380(13) ?
C14 H14 . 0.950000 ?
C15 C16 . 1.406(12) ?
C15 C18 . 1.508(12) ?
C16 C17 . 1.391(12) ?
C16 H16 . 0.950000 ?
C17 H17 . 0.950000 ?
C18 H18A . 0.990000 ?
C18 H18B . 0.990000 ?
C19 C20 . 1.425(15) ?
C20 H20A . 0.980000 ?
C20 H20B . 0.980000 ?
C20 H20C . 0.980000 ?

loop_
_geom_hbond_atom_site_label_D
_geom_hbond_atom_site_label_H
_geom_hbond_atom_site_label_A
_geom_hbond_site_symmetry_A
_geom_hbond_distance_DH
_geom_hbond_distance_HA
_geom_hbond_distance_DA
_geom_hbond_angle_DHA
_geom_hbond_publ_flag
N1 H1A O6 2 0.911(10) 2.06(5) 2.774(10) 135.(6) ?
N1 H1B O7 2_545 0.912(10) 2.09(4) 2.900(11) 148.(6) ?
N1 H1B N2 4_475 0.912(10) 2.43(8) 2.888(13) 111.(6) ?
N1 H1C O8 2 0.911(10) 2.38(3) 3.228(11) 155.(7) ?
C18 H18B O5 4_565 0.990000 2.370000 3.336(12) 164.900000 ?
C20 H20A O4 . 0.980000 2.490000 3.155(13) 125.100000 ?
